data_4100093
loop_
_publ_author_name
'Song, Yujiang'
'Haddad, Raid E.'
'Jia, Song-Ling'
'Hok, Saphon'
'Olmstead, Marilyn M.'
'Nurco, Daniel J.'
'Schore, Neal E.'
'Zhang, Jun'
'Ma, Jian-Guo'
'Smith, Kevin M.'
'Gazeau, St\'ephanie'
'P\'ecaut, Jacques'
'Marchon, Jean-Claude'
'Medforth, Craig J.'
'Shelnutt, John A.'

_publ_section_title
;
 Energetics and Structural Consequences of Axial Ligand Coordination in
 Nonplanar Nickel Porphyrins
;
_journal_coden_ASTM JACSAT
_journal_issue 4
_journal_name_full 'Journal of the American Chemical Society'
_journal_page_first 1179
_journal_page_last 1192
_journal_paper_doi 10.1021/ja045309n
_journal_volume 127
_journal_year 2005
_chemical_formula_sum 'C40 H52 N4 Ni'
_chemical_formula_weight 647.57
_chemical_name_common 'Ni(tetra-n-pentyl)porphyrin Polymorph II'
_space_group_IT_number 2
_space_group_name_Hall '-P 1'
_space_group_name_H-M_alt 'P -1'
_symmetry_cell_setting triclinic
_symmetry_space_group_name_Hall '-P 1'
_symmetry_space_group_name_H-M 'P -1'
_cell_angle_alpha 82.965(6)
_cell_angle_beta 81.680(6)
_cell_angle_gamma 88.189(6)
_cell_formula_units_Z 2
_cell_length_a 8.4141(19)
_cell_length_b 13.293(3)
_cell_length_c 15.281(3)
_cell_measurement_temperature 90(2)
_cell_volume 1678.3(6)
_cod_database_code 4100093

loop_
_symmetry_equiv_pos_as_xyz
'x, y, z'
'-x, -y, -z'

loop_
_atom_site_label
_atom_site_type_symbol
_atom_site_fract_x
_atom_site_fract_y
_atom_site_fract_z
_atom_site_U_iso_or_equiv
_atom_site_adp_type
_atom_site_occupancy
_atom_site_symmetry_multiplicity
_atom_site_calc_flag
_atom_site_refinement_flags
_atom_site_disorder_assembly
_atom_site_disorder_group
Ni1 Ni 0.42138(9) 0.17824(6) 1.21866(5) 0.0190(2) Uani 1 1 d . . .
N1 N 0.5543(6) 0.2544(3) 1.2785(3) 0.0238(11) Uani 1 1 d . . .
N2 N 0.2600(6) 0.1695(3) 1.3216(3) 0.0249(12) Uani 1 1 d . . .
N3 N 0.2926(6) 0.0988(3) 1.1598(3) 0.0227(11) Uani 1 1 d . . .
N4 N 0.5764(6) 0.1933(3) 1.1133(3) 0.0198(11) Uani 1 1 d . . .
C1 C 0.7184(7) 0.2713(5) 1.2554(4) 0.0292(15) Uani 1 1 d . . .
C2 C 0.7747(8) 0.3234(5) 1.3212(5) 0.043(2) Uani 1 1 d . . .
H2 H 0.8831 0.3403 1.3226 0.052 Uiso 1 1 calc R . .
C3 C 0.6485(9) 0.3440(6) 1.3804(5) 0.044(2) Uani 1 1 d . . .
H3 H 0.6502 0.3812 1.4296 0.053 Uiso 1 1 calc R . .
C4 C 0.5091(8) 0.2994(4) 1.3561(4) 0.0279(15) Uani 1 1 d . . .
C5 C 0.3583(8) 0.2959(4) 1.4060(4) 0.0262(14) Uani 1 1 d . . .
C6 C 0.2431(8) 0.2298(4) 1.3911(4) 0.0262(14) Uani 1 1 d . . .
C7 C 0.0977(9) 0.2035(5) 1.4507(4) 0.0394(18) Uani 1 1 d . . .
H7 H 0.0541 0.2365 1.5007 0.047 Uiso 1 1 calc R . .
C8 C 0.0355(9) 0.1238(5) 1.4226(5) 0.048(2) Uani 1 1 d . . .
H8 H -0.0564 0.0872 1.4515 0.057 Uiso 1 1 calc R . .
C9 C 0.1314(8) 0.1034(5) 1.3416(5) 0.0327(16) Uani 1 1 d . . .
C10 C 0.0933(8) 0.0342(5) 1.2871(5) 0.0336(16) Uani 1 1 d . M .
C11 C 0.1644(7) 0.0364(4) 1.2001(4) 0.0284(15) Uani 1 1 d . . .
C12 C 0.1032(8) -0.0118(5) 1.1338(5) 0.0337(16) Uani 1 1 d . . .
H12 H 0.0193 -0.0599 1.1441 0.040 Uiso 1 1 calc R . .
C13 C 0.1854(8) 0.0229(5) 1.0538(5) 0.0311(15) Uani 1 1 d . . .
H13 H 0.1666 0.0064 0.9974 0.037 Uiso 1 1 calc R . .
C14 C 0.3055(7) 0.0891(4) 1.0694(4) 0.0225(13) Uani 1 1 d . . .
C15 C 0.4251(7) 0.1332(4) 1.0041(4) 0.0236(13) Uani 1 1 d . N .
C16 C 0.5540(7) 0.1804(4) 1.0270(4) 0.0220(13) Uani 1 1 d . . .
C17 C 0.6966(8) 0.2108(4) 0.9658(4) 0.0285(15) Uani 1 1 d . . .
H17 H 0.7098 0.2137 0.9028 0.034 Uiso 1 1 calc R . .
C18 C 0.8073(8) 0.2343(5) 1.0153(4) 0.0317(16) Uani 1 1 d . . .
H18 H 0.9151 0.2531 0.9935 0.038 Uiso 1 1 calc R . .
C19 C 0.7336(7) 0.2262(4) 1.1070(4) 0.0248(14) Uani 1 1 d . . .
C20 C 0.8071(7) 0.2534(4) 1.1749(5) 0.0268(14) Uani 1 1 d . O .
C21 C 0.3197(9) 0.3582(5) 1.4847(4) 0.0334(16) Uani 1 1 d . . .
H21A H 0.4214 0.3807 1.5010 0.040 Uiso 1 1 calc R . .
H21B H 0.2646 0.3145 1.5366 0.040 Uiso 1 1 calc R . .
C22 C 0.2130(7) 0.4516(4) 1.4642(4) 0.0264(14) Uani 1 1 d D . .
H22A H 0.1112 0.4288 1.4482 0.032 Uiso 1 1 calc R . .
H22B H 0.1863 0.4855 1.5187 0.032 Uiso 1 1 calc R . .
C23 C 0.2903(8) 0.5282(4) 1.3889(4) 0.0323(15) Uani 1 1 d D B .
H23A H 0.3974 0.5458 1.4016 0.039 Uiso 1 1 calc R . .
H23B H 0.3057 0.4971 1.3326 0.039 Uiso 1 1 calc R . .
C24 C 0.1894(9) 0.6241(5) 1.3774(4) 0.0426(19) Uani 1 1 d D . .
H24A H 0.1693 0.6552 1.4337 0.051 Uiso 1 1 calc R A 1
H24B H 0.0848 0.6089 1.3599 0.051 Uiso 1 1 calc R A 1
C25 C 0.290(2) 0.6994(11) 1.3007(11) 0.039(5) Uani 0.50 1 d PD B 1
H25A H 0.2292 0.7618 1.2923 0.058 Uiso 0.50 1 d P C 1
H25B H 0.3899 0.7137 1.3199 0.058 Uiso 0.50 1 d P D 1
H25C H 0.3085 0.6692 1.2473 0.058 Uiso 0.50 1 d P E 1
C25B C 0.213(2) 0.6851(15) 1.2863(12) 0.041(5) Uani 0.50 1 d P B 2
H25D H 0.1438 0.7460 1.2872 0.061 Uiso 0.50 1 d P F 2
H25E H 0.1906 0.6449 1.2416 0.061 Uiso 0.50 1 d P G 2
H25F H 0.3270 0.7078 1.2729 0.061 Uiso 0.50 1 d P H 2
C26 C -0.0417(9) -0.0401(5) 1.3234(5) 0.0432(18) Uiso 1 1 d . . .
H26A H -0.0476 -0.0551 1.3882 0.052 Uiso 0.75 1 d P I 1
H26B H -0.0162 -0.1053 1.3006 0.052 Uiso 0.75 1 d P J 1
H26C H -0.0257 -0.0693 1.3840 0.052 Uiso 0.25 1 d P K 2
H26D H -0.0292 -0.0976 1.2891 0.052 Uiso 0.25 1 d P L 2
C27 C -0.2175(13) -0.0002(9) 1.3013(8) 0.048(3) Uiso 0.75 1 d PD M 1
H27A H -0.2393 0.0707 1.3137 0.058 Uiso 0.75 1 calc PR M 1
H27B H -0.2312 -0.0065 1.2389 0.058 Uiso 0.75 1 calc PR M 1
C28 C -0.3265(10) -0.0794(7) 1.3711(7) 0.038(2) Uiso 0.75 1 d PD M 1
H28A H -0.3037 -0.1497 1.3573 0.046 Uiso 0.75 1 calc PR M 1
H28B H -0.3063 -0.0748 1.4328 0.046 Uiso 0.75 1 calc PR M 1
C29 C -0.4985(10) -0.0485(7) 1.3603(7) 0.044(2) Uiso 0.75 1 d PD M 1
H29A H -0.5138 -0.0490 1.2974 0.053 Uiso 0.75 1 calc PR M 1
H29B H -0.5193 0.0213 1.3757 0.053 Uiso 0.75 1 calc PR M 1
C30 C -0.6209(14) -0.1223(9) 1.4215(8) 0.070(4) Uiso 0.75 1 d PD M 1
H30A H -0.7306 -0.1011 1.4126 0.104 Uiso 0.75 1 calc PR M 1
H30B H -0.6079 -0.1203 1.4840 0.104 Uiso 0.75 1 calc PR M 1
H30C H -0.6006 -0.1914 1.4062 0.104 Uiso 0.75 1 calc PR M 1
C27B C -0.195(2) -0.0069(14) 1.3278(14) 0.001(4) Uiso 0.25 1 d PD M 2
H27C H -0.1925 0.0455 1.2757 0.001 Uiso 0.25 1 calc PR M 2
H27D H -0.2098 0.0310 1.3804 0.001 Uiso 0.25 1 calc PR M 2
C28B C -0.366(2) -0.0586(19) 1.3326(14) 0.029(6) Uiso 0.25 1 d PD M 2
H28C H -0.4281 -0.0253 1.2864 0.035 Uiso 0.25 1 calc PR M 2
H28D H -0.3552 -0.1320 1.3272 0.035 Uiso 0.25 1 calc PR M 2
C29B C -0.441(2) -0.0388(17) 1.4254(13) 0.028(6) Uiso 0.25 1 d PD M 2
H29C H -0.4725 0.0337 1.4244 0.033 Uiso 0.25 1 calc PR M 2
H29D H -0.3601 -0.0530 1.4665 0.033 Uiso 0.25 1 calc PR M 2
C30B C -0.595(2) -0.1065(17) 1.4620(15) 0.022(5) Uiso 0.25 1 d PD M 2
H30D H -0.6408 -0.0894 1.5210 0.034 Uiso 0.25 1 calc PR M 2
H30E H -0.5630 -0.1783 1.4663 0.034 Uiso 0.25 1 calc PR M 2
H30F H -0.6746 -0.0935 1.4211 0.034 Uiso 0.25 1 calc PR M 2
C31 C 0.4158(8) 0.1229(5) 0.9072(4) 0.0328(15) Uiso 1 1 d . . .
C32 C 0.2704(14) 0.1916(9) 0.8769(8) 0.022(3) Uiso 0.50 1 d P N 1
C33 C 0.3056(15) 0.3033(9) 0.8818(8) 0.024(3) Uiso 0.50 1 d P N 1
C32B C 0.3849(16) 0.2261(9) 0.8488(8) 0.030(3) Uiso 0.50 1 d P N 2
C33B C 0.2123(15) 0.2516(10) 0.8736(8) 0.029(3) Uiso 0.50 1 d P N 2
C34 C 0.1782(9) 0.3691(6) 0.8356(5) 0.049(2) Uiso 1 1 d . . .
C35 C 0.2005(10) 0.3801(6) 0.7349(5) 0.050(2) Uiso 1 1 d . N .
H31A H 0.3998 0.0523 0.8997 0.060 Uiso 0.50 1 d P O 1
H31B H 0.5151 0.1434 0.8701 0.060 Uiso 0.50 1 d P P 1
H32A H 0.1721 0.1723 0.9161 0.060 Uiso 0.50 1 d P Q 1
H32B H 0.2546 0.1822 0.8174 0.060 Uiso 0.50 1 d P R 1
H33A H 0.4141 0.3202 0.8516 0.060 Uiso 0.50 1 d P S 1
H33B H 0.3042 0.3164 0.9433 0.060 Uiso 0.50 1 d P T 1
H34A H 0.1768 0.4372 0.8547 0.060 Uiso 0.50 1 d P U 1
H34B H 0.0741 0.3417 0.8590 0.060 Uiso 0.50 1 d P V 1
H35A H 0.1163 0.4214 0.7116 0.075 Uiso 0.50 1 d P W 1
H35B H 0.3027 0.4106 0.7102 0.075 Uiso 0.50 1 d P X 1
H35C H 0.1988 0.3139 0.7145 0.075 Uiso 0.50 1 d P Y 1
H31C H 0.3313 0.0766 0.9036 0.060 Uiso 0.50 1 d P Z 2
H31D H 0.5154 0.0920 0.8811 0.060 Uiso 0.50 1 d P A 2
H32C H 0.4105 0.2215 0.7863 0.060 Uiso 0.50 1 d P B 2
H32D H 0.4521 0.2794 0.8629 0.060 Uiso 0.50 1 d P C 2
H33C H 0.1849 0.2398 0.9380 0.060 Uiso 0.50 1 d P D 2
H33D H 0.1483 0.2064 0.8489 0.060 Uiso 0.50 1 d P E 2
H34C H 0.2507 0.4139 0.8566 0.060 Uiso 0.50 1 d P F 2
H34D H 0.0699 0.3901 0.8591 0.060 Uiso 0.50 1 d P G 2
H35D H 0.1801 0.4498 0.7117 0.075 Uiso 0.50 1 d P H 2
H35E H 0.3085 0.3618 0.7121 0.075 Uiso 0.50 1 d P I 2
H35F H 0.1266 0.3373 0.7149 0.075 Uiso 0.50 1 d P J 2
C36 C 0.9852(9) 0.2753(5) 1.1590(5) 0.0397(17) Uiso 1 1 d . . .
H36A H 1.0429 0.2240 1.1261 0.048 Uiso 0.50 1 d P K 1
H36B H 1.0266 0.2711 1.2154 0.048 Uiso 0.50 1 d P L 1
H36C H 1.0350 0.2377 1.1116 0.048 Uiso 0.50 1 d P M 2
H36D H 1.0304 0.2462 1.2119 0.048 Uiso 0.50 1 d P N 2
C37 C 1.0188(13) 0.3930(10) 1.1011(9) 0.025(3) Uiso 0.50 1 d PD O 1
H37A H 0.9774 0.3957 1.0434 0.030 Uiso 0.50 1 calc PR O 1
H37B H 0.9590 0.4443 1.1352 0.030 Uiso 0.50 1 calc PR O 1
C38 C 1.1992(12) 0.4192(9) 1.0837(7) 0.025(3) Uiso 0.50 1 d PD O 1
H38A H 1.2590 0.3632 1.0559 0.030 Uiso 0.50 1 calc PR O 1
H38B H 1.2134 0.4808 1.0400 0.030 Uiso 0.50 1 calc PR O 1
C39 C 1.2741(13) 0.4373(9) 1.1643(7) 0.024(3) Uiso 0.50 1 d PD O 1
H39A H 1.2938 0.3733 1.2019 0.028 Uiso 0.50 1 calc PR O 1
H39B H 1.2088 0.4844 1.2007 0.028 Uiso 0.50 1 calc PR O 1
C40 C 1.4523(15) 0.4920(11) 1.1089(10) 0.038(4) Uiso 0.50 1 d PD O 1
H40A H 1.5181 0.5094 1.1526 0.057 Uiso 0.50 1 calc PR O 1
H40B H 1.4273 0.5536 1.0708 0.057 Uiso 0.50 1 calc PR O 1
H40C H 1.5114 0.4438 1.0722 0.057 Uiso 0.50 1 calc PR O 1
C37B C 1.0360(13) 0.3755(10) 1.1387(10) 0.028(3) Uiso 0.50 1 d PD O 2
H37C H 0.9768 0.4171 1.1826 0.034 Uiso 0.50 1 calc PR O 2
H37D H 1.0102 0.4026 1.0791 0.034 Uiso 0.50 1 calc PR O 2
C38B C 1.2171(13) 0.3846(9) 1.1397(9) 0.033(3) Uiso 0.50 1 d PD O 2
H38C H 1.2380 0.3737 1.2023 0.040 Uiso 0.50 1 calc PR O 2
H38D H 1.2737 0.3299 1.1086 0.040 Uiso 0.50 1 calc PR O 2
C39B C 1.2875(14) 0.4849(8) 1.0970(8) 0.031(3) Uiso 0.50 1 d PD O 2
H39C H 1.2224 0.5440 1.1156 0.038 Uiso 0.50 1 calc PR O 2
H39D H 1.3100 0.4896 1.0312 0.038 Uiso 0.50 1 calc PR O 2
C40B C 1.4516(15) 0.4658(11) 1.1457(10) 0.034(3) Uiso 0.50 1 d PD O 2
H40D H 1.5227 0.5239 1.1278 0.051 Uiso 0.50 1 calc PR O 2
H40E H 1.5076 0.4042 1.1276 0.051 Uiso 0.50 1 calc PR O 2
H40F H 1.4215 0.4578 1.2105 0.051 Uiso 0.50 1 calc PR O 2

loop_
_atom_site_aniso_label
_atom_site_aniso_U_11
_atom_site_aniso_U_22
_atom_site_aniso_U_33
_atom_site_aniso_U_23
_atom_site_aniso_U_13
_atom_site_aniso_U_12
Ni1 0.0190(4) 0.0175(4) 0.0200(4) -0.0023(3) -0.0023(3) 0.0028(3)
N1 0.027(3) 0.019(3) 0.025(3) -0.003(2) -0.004(2) 0.008(2)
N2 0.033(3) 0.015(2) 0.025(3) -0.002(2) 0.002(2) -0.002(2)
N3 0.020(3) 0.017(2) 0.030(3) -0.005(2) 0.006(2) 0.001(2)
N4 0.021(3) 0.015(2) 0.024(3) -0.001(2) -0.008(2) 0.004(2)
C1 0.022(3) 0.026(3) 0.044(4) -0.009(3) -0.016(3) 0.009(3)
C2 0.026(4) 0.039(4) 0.077(6) -0.031(4) -0.027(4) 0.014(3)
C3 0.044(5) 0.053(5) 0.047(5) -0.030(4) -0.033(4) 0.014(4)
C4 0.037(4) 0.024(3) 0.026(3) -0.008(3) -0.015(3) 0.014(3)
C5 0.038(4) 0.021(3) 0.021(3) -0.004(2) -0.009(3) 0.010(3)
C6 0.041(4) 0.016(3) 0.021(3) -0.001(2) 0.000(3) 0.003(3)
C7 0.063(5) 0.021(3) 0.028(4) -0.007(3) 0.020(3) -0.001(3)
C8 0.055(5) 0.030(4) 0.047(5) -0.005(3) 0.029(4) -0.011(3)
C9 0.035(4) 0.022(3) 0.039(4) -0.011(3) 0.008(3) -0.005(3)
C10 0.026(4) 0.022(3) 0.049(4) -0.007(3) 0.014(3) -0.003(3)
C11 0.025(3) 0.018(3) 0.041(4) -0.010(3) 0.003(3) 0.001(3)
C12 0.024(4) 0.025(3) 0.053(5) -0.015(3) 0.002(3) -0.005(3)
C13 0.032(4) 0.027(3) 0.041(4) -0.019(3) -0.017(3) 0.009(3)
C14 0.024(3) 0.018(3) 0.027(3) -0.009(2) -0.005(3) 0.006(2)
C15 0.026(3) 0.022(3) 0.024(3) -0.004(2) -0.006(3) 0.013(3)
C16 0.021(3) 0.021(3) 0.024(3) -0.005(2) -0.003(3) 0.012(2)
C17 0.032(4) 0.026(3) 0.024(3) -0.004(3) 0.005(3) 0.010(3)
C18 0.019(3) 0.030(3) 0.041(4) -0.004(3) 0.013(3) 0.003(3)
C19 0.018(3) 0.018(3) 0.038(4) -0.001(3) -0.003(3) 0.007(2)
C20 0.012(3) 0.020(3) 0.052(4) -0.013(3) -0.012(3) 0.008(2)
C21 0.052(5) 0.029(3) 0.021(3) -0.010(3) -0.007(3) 0.007(3)
C22 0.025(3) 0.025(3) 0.028(3) -0.009(3) 0.003(3) -0.001(3)
C23 0.034(4) 0.028(3) 0.031(4) -0.006(3) 0.009(3) -0.001(3)
C24 0.054(5) 0.037(4) 0.029(4) 0.006(3) 0.010(3) 0.013(3)
C25 0.056(14) 0.016(7) 0.043(10) 0.000(6) -0.006(10) -0.002(8)
C25B 0.036(11) 0.046(11) 0.032(10) 0.007(8) 0.009(8) 0.004(9)

loop_
_cod_changelog_entry_id
_cod_changelog_entry_author
_cod_changelog_entry_date
_cod_changelog_entry_text
1 'Vaitkus, Antanas' 2021-10-23T20:15:00+03:00 'Updated bibliographic information.'
